data_4121760
loop_
_publ_author_name
'Hutchins, Kristin M.'
'Rupasinghe, Thilini P.'
'Ditzler, Lindsay R.'
'Swenson, Dale C.'
'Sander, John R. G.'
'Baltrusaitis, Jonas'
'Tivanski, Alexei V.'
'MacGillivray, Leonard R.'

_publ_section_title
;
 Nanocrystals of a Metal-Organic Complex Exhibit Remarkably High
 Conductivity that Increases in a Single-Crystal-to-Single-Crystal
 Transformation.
;
_journal_issue 19
_journal_name_full 'Journal of the American Chemical Society'
_journal_page_first 6778
_journal_page_last 6781
_journal_paper_doi 10.1021/ja4131774
_journal_volume 136
_journal_year 2014
_chemical_absolute_configuration unk
_chemical_formula_moiety 'C54 H44 Ag2 F6 N4 O6 S2'
_chemical_formula_sum 'C54 H44 Ag2 F6 N4 O6 S2'
_chemical_formula_weight 1238.79
_chemical_name_systematic
; 
bis(mu2-3,4-diphenylcyclobutane-1,2-bis(4-pyridyl)-
N,N')-bis(trifluoromethanesulfonate-O)-di-silver(I) 
;
_space_group_IT_number 5
_symmetry_cell_setting monoclinic
_symmetry_space_group_name_Hall 'C 2y'
_symmetry_space_group_name_H-M 'C 1 2 1'
_atom_sites_solution_hydrogens geom
_atom_sites_solution_primary direct
_atom_sites_solution_secondary difmap
_audit_creation_method SHELXL-97
_cell_angle_alpha 90.00
_cell_angle_beta 98.24(3)
_cell_angle_gamma 90.00
_cell_formula_units_Z 4
_cell_length_a 21.768(4)
_cell_length_b 13.498(3)
_cell_length_c 17.570(4)
_cell_measurement_reflns_used 5505
_cell_measurement_temperature 190(2)
_cell_measurement_theta_max 25.0
_cell_measurement_theta_min 1.0
_cell_volume 5109.2(19)
_computing_cell_refinement 'HKL Scalepack (Otwinowski & Minor, 1997)'
_computing_data_collection 'Collect (Nonius BV, 1997-2000)'
_computing_data_reduction 'HKL Denzo, Scalepack (Otwinowski & Minor, 1997)'
_computing_molecular_graphics 'SHELXTL v6.1 (Sheldrick, 2008)'
_computing_publication_material 'SHELXTL v6.1 (Sheldrick, 2008)'
_computing_structure_refinement 'SHELXL-97 (Sheldrick, 1997)'
_computing_structure_solution 'SHELXS-97 (Sheldrick, 1990)'
_diffrn_ambient_temperature 190(2)
_diffrn_detector_area_resol_mean 9
_diffrn_measured_fraction_theta_full 0.959
_diffrn_measured_fraction_theta_max 0.959
_diffrn_measurement_device_type 'Nonius KappaCCD'
_diffrn_measurement_method 'CCD phi and omega scans'
_diffrn_radiation_monochromator graphite
_diffrn_radiation_source 'fine-focus sealed tube'
_diffrn_radiation_type MoK\a
_diffrn_radiation_wavelength 0.71073
_diffrn_reflns_av_R_equivalents 0.0885
_diffrn_reflns_av_sigmaI/netI 0.1069
_diffrn_reflns_limit_h_max 20
_diffrn_reflns_limit_h_min -20
_diffrn_reflns_limit_k_max 12
_diffrn_reflns_limit_k_min -12
_diffrn_reflns_limit_l_max 16
_diffrn_reflns_limit_l_min -16
_diffrn_reflns_number 8617
_diffrn_reflns_theta_full 20.00
_diffrn_reflns_theta_max 20.00
_diffrn_reflns_theta_min 2.36
_diffrn_standards_number 0
_exptl_absorpt_coefficient_mu 0.925
_exptl_absorpt_correction_T_max 0.9552
_exptl_absorpt_correction_T_min 0.7318
_exptl_absorpt_correction_type multi-scan
_exptl_absorpt_process_details 'HKL Scalepack (Otwinowski & Minor, 1997)'
_exptl_crystal_colour colorless
_exptl_crystal_density_diffrn 1.610
_exptl_crystal_density_method 'not measured'
_exptl_crystal_description blade
_exptl_crystal_F_000 2496
_exptl_crystal_size_max 0.36
_exptl_crystal_size_mid 0.11
_exptl_crystal_size_min 0.05
_refine_diff_density_max 0.849
_refine_diff_density_min -0.568
_refine_diff_density_rms 0.128
_refine_ls_abs_structure_details 'Flack H D (1983), Acta Cryst. A39, 876-881'
_refine_ls_abs_structure_Flack 0.30(16)
_refine_ls_extinction_method none
_refine_ls_goodness_of_fit_ref 1.114
_refine_ls_hydrogen_treatment constr
_refine_ls_matrix_type full
_refine_ls_number_parameters 354
_refine_ls_number_reflns 4566
_refine_ls_number_restraints 413
_refine_ls_restrained_S_all 1.109
_refine_ls_R_factor_all 0.1563
_refine_ls_R_factor_gt 0.1291
_refine_ls_shift/su_max 0.004
_refine_ls_shift/su_mean 0.001
_refine_ls_structure_factor_coef Fsqd
_refine_ls_weighting_details 'calc w=1/[\s^2^(Fo^2^)+(0.1152P)^2^+136.7666P] where P=(Fo^2^+2Fc^2^)/3'
_refine_ls_weighting_scheme calc
_refine_ls_wR_factor_gt 0.2974
_refine_ls_wR_factor_ref 0.3166
_reflns_number_gt 3494
_reflns_number_total 4566
_reflns_threshold_expression >2sigma(I)
_cod_data_source_file ja4131774_si_002.cif
_cod_data_source_block mcg317
_cod_depositor_comments 'Adding full bibliography for 4121759--4121760.cif.'
_cod_original_cell_volume 5109.2(18)
_cod_original_sg_symbol_H-M C2
_cod_database_code 4121760

loop_
_symmetry_equiv_pos_as_xyz
'x, y, z'
'-x, y, -z'
'x+1/2, y+1/2, z'
'-x+1/2, y+1/2, -z'

loop_
_atom_site_label
_atom_site_type_symbol
_atom_site_fract_x
_atom_site_fract_y
_atom_site_fract_z
_atom_site_U_iso_or_equiv
_atom_site_adp_type
_atom_site_occupancy
_atom_site_symmetry_multiplicity
_atom_site_calc_flag
_atom_site_refinement_flags
_atom_site_disorder_assembly
_atom_site_disorder_group
Ag1 Ag 0.48519(9) 0.0823(3) 0.18959(13) 0.0880(10) Uani 1 1 d DU . .
Ag2 Ag 0.51552(18) 0.4207(4) 0.3112(2) 0.1522(17) Uani 1 1 d DU . .
C1 C 0.3116(10) 0.1913(16) 0.2489(16) 0.033(8) Uiso 0.538(9) 1 d PGD A 1
H1 H 0.2889 0.2502 0.2346 0.040 Uiso 0.538(9) 1 calc PR A 1
C2 C 0.3641(12) 0.169(2) 0.2158(16) 0.048(8) Uiso 0.538(9) 1 d PGD A 1
H2 H 0.3774 0.2121 0.1789 0.058 Uiso 0.538(9) 1 calc PR A 1
N1 N 0.3972(8) 0.082(2) 0.2367(16) 0.049(5) Uani 0.538(9) 1 d PGDU A 1
C3 C 0.3777(9) 0.0189(18) 0.2907(16) 0.051(9) Uiso 0.538(9) 1 d PGD A 1
H3 H 0.4004 -0.0400 0.3050 0.061 Uiso 0.538(9) 1 calc PR A 1
C4 C 0.3252(10) 0.0415(17) 0.3238(13) 0.038(11) Uiso 0.538(9) 1 d PGDU A 1
H4 H 0.3119 -0.0019 0.3607 0.045 Uiso 0.538(9) 1 calc PR A 1
C5 C 0.2921(8) 0.1278(17) 0.3029(13) 0.023(9) Uiso 0.538(9) 1 d PGDU A 1
C6 C 0.2425(10) 0.165(2) 0.3468(13) 0.056(11) Uiso 0.538(9) 1 d PDU A 1
H6 H 0.2085 0.1954 0.3096 0.067 Uiso 0.538(9) 1 calc PR A 1
C7 C 0.2149(9) 0.107(2) 0.4023(15) 0.046(10) Uiso 0.538(9) 1 d PDU A 1
H7 H 0.2334 0.0387 0.4026 0.055 Uiso 0.538(9) 1 calc PR A 1
C8 C 0.1466(8) 0.094(2) 0.4039(13) 0.047(10) Uiso 0.538(9) 1 d PGDU A 1
C9 C 0.1209(10) 0.024(2) 0.4477(14) 0.040(10) Uiso 0.538(9) 1 d PGDU A 1
H9 H 0.1471 -0.0217 0.4782 0.048 Uiso 0.538(9) 1 calc PR A 1
C10 C 0.0570(11) 0.020(2) 0.4470(17) 0.060(10) Uiso 0.538(9) 1 d PGD A 1
H10 H 0.0395 -0.0278 0.4769 0.072 Uiso 0.538(9) 1 calc PR A 1
C11 C 0.0188(8) 0.087(3) 0.402(2) 0.079(9) Uiso 0.538(9) 1 d PGD A 1
H11 H -0.0249 0.0845 0.4018 0.095 Uiso 0.538(9) 1 calc PR A 1
C12 C 0.0445(12) 0.157(3) 0.359(2) 0.101(13) Uiso 0.538(9) 1 d PGD A 1
H12 H 0.0183 0.2031 0.3280 0.121 Uiso 0.538(9) 1 calc PR A 1
C13 C 0.1084(13) 0.161(2) 0.3593(18) 0.060(10) Uiso 0.538(9) 1 d PGD A 1
H13 H 0.1259 0.2093 0.3294 0.072 Uiso 0.538(9) 1 calc PR A 1
C14 C 0.6153(15) 0.272(2) 0.085(2) 0.127(17) Uiso 0.538(9) 1 d PGD A 1
H14 H 0.6134 0.3364 0.0623 0.153 Uiso 0.538(9) 1 calc PR A 1
C15 C 0.5616(11) 0.228(3) 0.103(3) 0.079(11) Uiso 0.538(9) 1 d PGD A 1
H15 H 0.5230 0.2615 0.0927 0.095 Uiso 0.538(9) 1 calc PR A 1
N2 N 0.5644(9) 0.134(3) 0.135(2) 0.069(10) Uani 0.538(9) 1 d PGDU A 1
C16 C 0.6208(12) 0.084(2) 0.1498(17) 0.044(7) Uiso 0.538(9) 1 d PGD A 1
H16 H 0.6227 0.0198 0.1720 0.053 Uiso 0.538(9) 1 calc PR A 1
C17 C 0.6745(8) 0.129(2) 0.1317(16) 0.034(7) Uiso 0.538(9) 1 d PGD A 1
H17 H 0.7131 0.0947 0.1416 0.040 Uiso 0.538(9) 1 calc PR A 1
C18 C 0.6717(10) 0.223(2) 0.0991(16) 0.056(10) Uiso 0.538(9) 1 d PGD A 1
C19 C 0.7316(15) 0.278(3) 0.095(2) 0.088(15) Uiso 0.538(9) 1 d PDU A 1
H19 H 0.7635 0.2256 0.0928 0.106 Uiso 0.538(9) 1 calc PR A 1
C20 C 0.7481(16) 0.357(3) 0.0427(13) 0.074(13) Uiso 0.538(9) 1 d PDU A 1
H20 H 0.7088 0.3936 0.0251 0.089 Uiso 0.538(9) 1 calc PR A 1
C21 C 0.7785(11) 0.3403(19) -0.0283(12) 0.052(11) Uiso 0.538(9) 1 d PGDU A 1
C22 C 0.7596(11) 0.397(2) -0.0937(16) 0.039(10) Uiso 0.538(9) 1 d PGDU A 1
H22 H 0.7276 0.4445 -0.0936 0.047 Uiso 0.538(9) 1 calc PR A 1
C23 C 0.7875(15) 0.383(2) -0.1593(14) 0.11(2) Uiso 0.538(9) 1 d PGD A 1
H23 H 0.7746 0.4214 -0.2040 0.132 Uiso 0.538(9) 1 calc PR A 1
C24 C 0.8343(14) 0.313(2) -0.1595(14) 0.048(9) Uiso 0.538(9) 1 d PGD A 1
H24 H 0.8534 0.3037 -0.2044 0.058 Uiso 0.538(9) 1 calc PR A 1
C25 C 0.8533(14) 0.257(2) -0.0941(18) 0.080(12) Uiso 0.538(9) 1 d PGD A 1
H25 H 0.8853 0.2089 -0.0943 0.096 Uiso 0.538(9) 1 calc PR A 1
C26 C 0.8254(14) 0.270(2) -0.0285(14) 0.067(11) Uiso 0.538(9) 1 d PGD A 1
H26 H 0.8383 0.2319 0.0162 0.080 Uiso 0.538(9) 1 calc PR A 1
C27 C 0.3229(12) 0.370(2) 0.345(2) 0.14(2) Uiso 0.538(9) 1 d PGD A 1
H27 H 0.2846 0.3973 0.3219 0.167 Uiso 0.538(9) 1 calc PR A 1
C28 C 0.3786(17) 0.407(2) 0.3269(19) 0.091(17) Uiso 0.538(9) 1 d PGDU A 1
H28 H 0.3783 0.4599 0.2912 0.109 Uiso 0.538(9) 1 calc PR A 1
N3 N 0.4346(12) 0.367(3) 0.361(2) 0.101(9) Uani 0.538(9) 1 d PGDU A 1
C29 C 0.4350(9) 0.289(3) 0.413(2) 0.096(12) Uiso 0.538(9) 1 d PGD A 1
H29 H 0.4733 0.2616 0.4364 0.116 Uiso 0.538(9) 1 calc PR A 1
C30 C 0.3793(13) 0.252(2) 0.4313(15) 0.028(7) Uiso 0.538(9) 1 d PGD A 1
H30 H 0.3796 0.1991 0.4670 0.034 Uiso 0.538(9) 1 calc PR A 1
C31 C 0.3233(9) 0.292(2) 0.3973(17) 0.075(13) Uiso 0.538(9) 1 d PGD A 1
C32 C 0.2634(11) 0.2400(19) 0.4085(16) 0.038(10) Uiso 0.538(9) 1 d PDU A 1
H32 H 0.2303 0.2916 0.4068 0.046 Uiso 0.538(9) 1 calc PR A 1
C33 C 0.2510(12) 0.163(2) 0.4664(11) 0.028(9) Uiso 0.538(9) 1 d PDU A 1
H33 H 0.2905 0.1270 0.4838 0.033 Uiso 0.538(9) 1 calc PR A 1
C34 C 0.2179(11) 0.181(2) 0.5353(13) 0.069(10) Uiso 0.538(9) 1 d PGD A 1
C35 C 0.2253(13) 0.121(2) 0.6007(18) 0.075(11) Uiso 0.538(9) 1 d PGD A 1
H35 H 0.2532 0.0666 0.6043 0.090 Uiso 0.538(9) 1 calc PR A 1
C36 C 0.1920(16) 0.142(3) 0.6606(15) 0.055(9) Uiso 0.538(9) 1 d PGD A 1
H36 H 0.1971 0.1011 0.7053 0.066 Uiso 0.538(9) 1 calc PR A 1
C37 C 0.1513(15) 0.221(3) 0.6553(17) 0.082(12) Uiso 0.538(9) 1 d PGD A 1
H37 H 0.1285 0.2355 0.6963 0.098 Uiso 0.538(9) 1 calc PR A 1
C38 C 0.1439(17) 0.281(3) 0.590(2) 0.067(11) Uiso 0.538(9) 1 d PGD A 1
H38 H 0.1161 0.3354 0.5863 0.081 Uiso 0.538(9) 1 calc PR A 1
C39 C 0.1772(16) 0.260(2) 0.5300(15) 0.085(12) Uiso 0.538(9) 1 d PGD A 1
H39 H 0.1722 0.3009 0.4853 0.102 Uiso 0.538(9) 1 calc PR A 1
C40 C 0.6723(12) 0.465(2) 0.1777(16) 0.040(8) Uiso 0.538(9) 1 d PGD A 1
H40 H 0.6819 0.5032 0.1355 0.048 Uiso 0.538(9) 1 calc PR A 1
C41 C 0.6217(10) 0.490(2) 0.214(2) 0.077(11) Uiso 0.538(9) 1 d PGD A 1
H41 H 0.5966 0.5456 0.1962 0.092 Uiso 0.538(9) 1 calc PR A 1
N4 N 0.6077(9) 0.434(3) 0.275(2) 0.092(13) Uani 0.538(9) 1 d PGDU A 1
C42 C 0.6444(15) 0.353(3) 0.3012(18) 0.094(15) Uiso 0.538(9) 1 d PGD A 1
H42 H 0.6348 0.3153 0.3434 0.113 Uiso 0.538(9) 1 calc PR A 1
C43 C 0.6950(13) 0.328(2) 0.2651(19) 0.082(14) Uiso 0.538(9) 1 d PGD A 1
H43 H 0.7201 0.2730 0.2827 0.099 Uiso 0.538(9) 1 calc PR A 1
C44 C 0.7090(9) 0.384(2) 0.2034(16) 0.056(10) Uiso 0.538(9) 1 d PGD A 1
C45 C 0.7583(12) 0.343(2) 0.1610(14) 0.054(11) Uiso 0.538(9) 1 d PDU A 1
H45 H 0.7928 0.3104 0.1957 0.065 Uiso 0.538(9) 1 calc PR A 1
C46 C 0.7803(9) 0.413(2) 0.1086(17) 0.058(12) Uiso 0.538(9) 1 d PDU A 1
H46 H 0.7624 0.4809 0.1128 0.069 Uiso 0.538(9) 1 calc PR A 1
C47 C 0.8484(7) 0.4153(19) 0.1031(12) 0.036(8) Uiso 0.538(9) 1 d PGD A 1
C48 C 0.8690(11) 0.491(2) 0.0591(16) 0.078(12) Uiso 0.538(9) 1 d PGD A 1
H48 H 0.8405 0.5384 0.0352 0.093 Uiso 0.538(9) 1 calc PR A 1
C49 C 0.9313(12) 0.496(2) 0.0500(18) 0.071(11) Uiso 0.538(9) 1 d PGD A 1
H49 H 0.9454 0.5474 0.0199 0.085 Uiso 0.538(9) 1 calc PR A 1
C50 C 0.9730(8) 0.426(2) 0.0849(15) 0.036(8) Uiso 0.538(9) 1 d PGD A 1
H50 H 1.0156 0.4296 0.0787 0.043 Uiso 0.538(9) 1 calc PR A 1
C51 C 0.9524(9) 0.3507(18) 0.1290(15) 0.020(6) Uiso 0.538(9) 1 d PGD A 1
H51 H 0.9809 0.3029 0.1529 0.025 Uiso 0.538(9) 1 calc PR A 1
C52 C 0.8901(10) 0.3454(18) 0.1381(14) 0.047(9) Uiso 0.538(9) 1 d PGD A 1
H52 H 0.8760 0.2940 0.1682 0.056 Uiso 0.538(9) 1 calc PR A 1
C53 C 0.5466(9) -0.0319(16) 0.4339(12) 0.055(8) Uiso 0.33 1 d PGU A 1
F1 F 0.5359(13) -0.1325(17) 0.4365(16) 0.081(12) Uiso 0.33 1 d PGU A 1
F2 F 0.5810(14) -0.002(2) 0.5021(10) 0.062(9) Uiso 0.33 1 d PGU A 1
F3 F 0.4906(9) 0.018(2) 0.4234(17) 0.076(11) Uiso 0.33 1 d PGU A 1
S1 S 0.5886(8) -0.0046(13) 0.3553(9) 0.075(5) Uiso 0.33 1 d PGU A 1
O1 O 0.5998(12) 0.1012(14) 0.3526(14) 0.012(7) Uiso 0.33 1 d PGU A 1
O2 O 0.6474(9) -0.057(2) 0.3664(13) 0.047(9) Uiso 0.33 1 d PGU A 1
O3 O 0.5524(12) -0.0361(16) 0.2837(10) 0.060(7) Uiso 0.33 1 d PGDU A 1
C53A C 0.5665(11) -0.0044(17) 0.4306(11) 0.065(7) Uiso 0.33 1 d PGU A 2
F1A F 0.5611(15) -0.1036(19) 0.4473(14) 0.080(10) Uiso 0.33 1 d PGU A 2
F2A F 0.6070(15) 0.040(2) 0.4880(11) 0.099(12) Uiso 0.33 1 d PGU A 2
F3A F 0.5091(12) 0.040(2) 0.4256(17) 0.051(9) Uiso 0.33 1 d PGU A 2
S1A S 0.5958(9) 0.0084(15) 0.3403(10) 0.055(5) Uiso 0.33 1 d PGU A 2
O1A O 0.6015(15) 0.1127(16) 0.3227(16) 0.070(12) Uiso 0.33 1 d PGU A 2
O2A O 0.6561(10) -0.039(3) 0.3455(15) 0.083(11) Uiso 0.33 1 d PGU A 2
O3A O 0.5532(12) -0.0385(17) 0.2799(11) 0.062(7) Uiso 0.33 1 d PGDU A 2
C53B C 0.5664(9) -0.0146(15) 0.4175(10) 0.060(7) Uiso 0.33 1 d PGU B 3
F1B F 0.5397(12) -0.1065(18) 0.4237(14) 0.043(8) Uiso 0.33 1 d PGU B 3
F2B F 0.6066(12) 0.006(2) 0.4837(9) 0.048(9) Uiso 0.33 1 d PGU B 3
F3B F 0.5205(10) 0.0567(19) 0.4071(15) 0.053(9) Uiso 0.33 1 d PGU B 3
S1B S 0.6084(7) -0.0141(14) 0.3364(9) 0.051(5) Uiso 0.33 1 d PGU B 3
O1B O 0.6364(11) 0.0824(17) 0.3299(15) 0.074(10) Uiso 0.33 1 d PGU B 3
O2B O 0.6566(9) -0.089(2) 0.3474(12) 0.071(12) Uiso 0.33 1 d PGU B 3
O3B O 0.5662(10) -0.0354(17) 0.2668(9) 0.089(11) Uiso 0.33 1 d PGDU B 3
C54 C 0.4254(16) 0.521(3) 0.0816(18) 0.114(6) Uiso 0.25 1 d PGU A 1
F4 F 0.375(2) 0.506(4) 0.0258(19) 0.111(11) Uiso 0.25 1 d PGU A 1
F5 F 0.454(2) 0.609(4) 0.068(2) 0.111(9) Uiso 0.25 1 d PGU A 1
F6 F 0.467(2) 0.443(4) 0.080(3) 0.118(8) Uiso 0.25 1 d PGU A 1
S2 S 0.4002(15) 0.526(2) 0.1747(17) 0.114(6) Uiso 0.25 1 d PGU A 1
O4 O 0.453(2) 0.541(3) 0.2332(19) 0.116(7) Uiso 0.25 1 d PGDU A 1
O5 O 0.3568(19) 0.607(4) 0.176(2) 0.120(11) Uiso 0.25 1 d PGU A 1
O6 O 0.370(2) 0.433(3) 0.189(3) 0.111(9) Uiso 0.25 1 d PGU A 1
C54A C 0.4778(15) 0.514(3) 0.0697(19) 0.115(7) Uiso 0.25 1 d PGU A 3
F4A F 0.451(2) 0.480(4) -0.0015(18) 0.117(8) Uiso 0.25 1 d PGU . 3
F5A F 0.486(2) 0.615(3) 0.067(2) 0.112(9) Uiso 0.25 1 d PGU A 3
F6A F 0.5345(16) 0.468(4) 0.090(3) 0.120(10) Uiso 0.25 1 d PGU . 3
S2A S 0.4278(14) 0.485(2) 0.1400(17) 0.116(6) Uiso 0.25 1 d PGU A 3
O4A O 0.456(2) 0.521(3) 0.2149(15) 0.115(7) Uiso 0.25 1 d PGDU A 3
O5A O 0.3683(14) 0.533(4) 0.119(2) 0.116(8) Uiso 0.25 1 d PGU A 3
O6A O 0.419(2) 0.379(3) 0.143(3) 0.098(10) Uiso 0.25 1 d PGU A 3
C54B C 0.4348(16) 0.555(3) 0.085(2) 0.114(7) Uiso 0.25 1 d PGU A 4
F4B F 0.397(2) 0.532(4) 0.0171(18) 0.109(10) Uiso 0.25 1 d PGU A 4
F5B F 0.439(2) 0.656(3) 0.092(3) 0.112(11) Uiso 0.25 1 d PGU A 4
F6B F 0.4930(18) 0.515(4) 0.083(3) 0.114(8) Uiso 0.25 1 d PGU A 4
S2B S 0.4021(15) 0.504(2) 0.165(2) 0.114(6) Uiso 0.25 1 d PGU A 4
O4B O 0.442(2) 0.528(3) 0.2358(19) 0.118(7) Uiso 0.25 1 d PGDU A 4
O5B O 0.3409(14) 0.546(4) 0.166(2) 0.117(9) Uiso 0.25 1 d PGU A 4
O6B O 0.397(3) 0.397(2) 0.157(3) 0.108(9) Uiso 0.25 1 d PGU A 4
C54C C 0.4522(15) 0.511(3) 0.080(2) 0.114(7) Uiso 0.25 1 d PGU A 5
F4C F 0.422(2) 0.514(4) 0.0052(17) 0.109(9) Uiso 0.25 1 d PGU A 5
F5C F 0.477(2) 0.602(3) 0.101(3) 0.113(9) Uiso 0.25 1 d PGU A 5
F6C F 0.4990(18) 0.441(4) 0.085(3) 0.116(10) Uiso 0.25 1 d PGU A 5
S2C S 0.3974(11) 0.477(3) 0.1431(17) 0.114(6) Uiso 0.25 1 d PGU A 5
O4C O 0.4287(15) 0.473(4) 0.2217(17) 0.117(6) Uiso 0.25 1 d PGDU A 5
O5C O 0.3482(14) 0.550(4) 0.137(2) 0.109(10) Uiso 0.25 1 d PGU A 5
O6C O 0.371(2) 0.381(3) 0.121(3) 0.111(11) Uiso 0.25 1 d PGU A 5
C6' C 0.2703(12) 0.135(2) 0.4075(15) 0.044(11) Uiso 0.462(9) 1 d PDU A 2
H6' H 0.2572 0.0726 0.4317 0.053 Uiso 0.462(9) 1 calc PR A 2
C5' C 0.3090(11) 0.108(2) 0.3458(14) 0.037(11) Uiso 0.462(9) 1 d PGDU A 2
C4' C 0.3538(15) 0.035(2) 0.3598(15) 0.069(16) Uiso 0.462(9) 1 d PGDU A 2
H4' H 0.3541 -0.0082 0.4028 0.083 Uiso 0.462(9) 1 calc PR A 2
C3' C 0.3982(12) 0.024(2) 0.311(2) 0.051(9) Uiso 0.462(9) 1 d PGD A 2
H3' H 0.4288 -0.0267 0.3205 0.061 Uiso 0.462(9) 1 calc PR A 2
N1' N 0.3978(11) 0.086(3) 0.2481(19) 0.049(5) Uani 0.462(9) 1 d PGDU A 2
C2' C 0.3530(14) 0.160(3) 0.2341(17) 0.048(8) Uiso 0.462(9) 1 d PGD A 2
H2' H 0.3527 0.2028 0.1911 0.058 Uiso 0.462(9) 1 calc PR A 2
C1' C 0.3086(11) 0.171(2) 0.2830(17) 0.033(8) Uiso 0.462(9) 1 d PGD A 2
H1' H 0.2779 0.2213 0.2734 0.040 Uiso 0.462(9) 1 calc PR A 2
C7' C 0.2182(9) 0.207(2) 0.3996(15) 0.022(9) Uiso 0.462(9) 1 d PDU A 2
H7' H 0.2195 0.2541 0.3558 0.027 Uiso 0.462(9) 1 calc PR A 2
C8' C 0.1540(10) 0.168(2) 0.4028(15) 0.054(12) Uiso 0.462(9) 1 d PGDU A 2
C9' C 0.1430(11) 0.085(2) 0.4458(18) 0.052(11) Uiso 0.462(9) 1 d PGDU A 2
H9' H 0.1768 0.0502 0.4742 0.062 Uiso 0.462(9) 1 calc PR A 2
C10' C 0.0825(14) 0.053(2) 0.447(2) 0.060(10) Uiso 0.462(9) 1 d PGD A 2
H10' H 0.0750 -0.0041 0.4768 0.072 Uiso 0.462(9) 1 calc PR A 2
C11' C 0.0331(10) 0.103(3) 0.406(2) 0.079(9) Uiso 0.462(9) 1 d PGD A 2
H11' H -0.0082 0.0810 0.4069 0.095 Uiso 0.462(9) 1 calc PR A 2
C12' C 0.0441(12) 0.186(3) 0.363(2) 0.101(13) Uiso 0.462(9) 1 d PGD A 2
H12' H 0.0103 0.2204 0.3343 0.121 Uiso 0.462(9) 1 calc PR A 2
C13' C 0.1046(16) 0.218(2) 0.361(2) 0.060(10) Uiso 0.462(9) 1 d PGD A 2
H13' H 0.1121 0.2747 0.3317 0.072 Uiso 0.462(9) 1 calc PR A 2
C32' C 0.3020(9) 0.201(2) 0.4684(16) 0.043(11) Uiso 0.462(9) 1 d PDU A 2
H32' H 0.3173 0.1628 0.5163 0.051 Uiso 0.462(9) 1 calc PR A 2
C31' C 0.3532(14) 0.260(2) 0.4419(17) 0.075(13) Uiso 0.462(9) 1 d PGD A 2
C30' C 0.4147(15) 0.231(2) 0.4438(19) 0.028(7) Uiso 0.462(9) 1 d PGD A 2
H30' H 0.4288 0.1703 0.4678 0.034 Uiso 0.462(9) 1 calc PR A 2
C29' C 0.4556(11) 0.291(3) 0.411(2) 0.096(12) Uiso 0.462(9) 1 d PGD A 2
H29' H 0.4976 0.2709 0.4119 0.116 Uiso 0.462(9) 1 calc PR A 2
N3' N 0.4350(15) 0.379(3) 0.376(2) 0.101(9) Uani 0.462(9) 1 d PGDU A 2
C28' C 0.3735(16) 0.408(3) 0.374(2) 0.077(18) Uiso 0.462(9) 1 d PGDU A 2
H28' H 0.3594 0.4686 0.3497 0.092 Uiso 0.462(9) 1 calc PR A 2
C27' C 0.3326(11) 0.348(3) 0.407(2) 0.14(2) Uiso 0.462(9) 1 d PGD A 2
H27' H 0.2906 0.3680 0.4055 0.167 Uiso 0.462(9) 1 calc PR A 2
C33' C 0.2439(13) 0.251(2) 0.4747(13) 0.029(10) Uiso 0.462(9) 1 d PDU A 2
H33' H 0.2484 0.3244 0.4707 0.035 Uiso 0.462(9) 1 calc PR A 2
C34' C 0.2169(16) 0.223(3) 0.5460(13) 0.069(10) Uiso 0.462(9) 1 d PGD A 2
C35' C 0.2405(15) 0.151(3) 0.598(2) 0.075(11) Uiso 0.462(9) 1 d PGD A 2
H35' H 0.2769 0.1153 0.5911 0.090 Uiso 0.462(9) 1 calc PR A 2
C36' C 0.2107(18) 0.130(3) 0.6615(19) 0.055(9) Uiso 0.462(9) 1 d PGD A 2
H36' H 0.2268 0.0806 0.6974 0.066 Uiso 0.462(9) 1 calc PR A 2
C37' C 0.1574(18) 0.182(3) 0.6722(19) 0.082(12) Uiso 0.462(9) 1 d PGD A 2
H37' H 0.1371 0.1678 0.7153 0.098 Uiso 0.462(9) 1 calc PR A 2
C38' C 0.1339(17) 0.254(3) 0.620(3) 0.067(11) Uiso 0.462(9) 1 d PGD A 2
H38' H 0.0975 0.2898 0.6270 0.081 Uiso 0.462(9) 1 calc PR A 2
C39' C 0.1636(19) 0.275(3) 0.557(2) 0.085(12) Uiso 0.462(9) 1 d PGD A 2
H39' H 0.1476 0.3245 0.5208 0.102 Uiso 0.462(9) 1 calc PR A 2
C19' C 0.7052(14) 0.305(3) 0.045(2) 0.12(2) Uiso 0.462(9) 1 d PDU A 2
H19' H 0.6871 0.3446 -0.0013 0.141 Uiso 0.462(9) 1 calc PR A 2
C18' C 0.6580(12) 0.235(2) 0.0688(18) 0.056(10) Uiso 0.462(9) 1 d PGD A 2
C17' C 0.6605(12) 0.143(2) 0.1043(19) 0.034(7) Uiso 0.462(9) 1 d PGD A 2
H17' H 0.6982 0.1066 0.1112 0.040 Uiso 0.462(9) 1 calc PR A 2
C16' C 0.6079(16) 0.104(2) 0.1298(19) 0.044(7) Uiso 0.462(9) 1 d PGD A 2
H16' H 0.6096 0.0415 0.1541 0.053 Uiso 0.462(9) 1 calc PR A 2
N2' N 0.5528(14) 0.158(3) 0.120(2) 0.069(10) Uani 0.462(9) 1 d PGDU A 2
C15' C 0.5503(15) 0.250(3) 0.084(3) 0.079(11) Uiso 0.462(9) 1 d PGD A 2
H15' H 0.5126 0.2868 0.0774 0.095 Uiso 0.462(9) 1 calc PR A 2
C14' C 0.6029(17) 0.289(2) 0.059(3) 0.127(17) Uiso 0.462(9) 1 d PGD A 2
H14' H 0.6012 0.3520 0.0345 0.153 Uiso 0.462(9) 1 calc PR A 2
C20' C 0.7653(19) 0.264(3) 0.0341(17) 0.087(15) Uiso 0.462(9) 1 d PDU A 2
H20' H 0.7647 0.1913 0.0442 0.104 Uiso 0.462(9) 1 calc PR A 2
C21' C 0.7940(13) 0.281(2) -0.0376(13) 0.047(13) Uiso 0.462(9) 1 d PGDU A 2
C22' C 0.7727(12) 0.342(2) -0.0998(18) 0.042(12) Uiso 0.462(9) 1 d PGDU A 2
H22' H 0.7351 0.3778 -0.1005 0.050 Uiso 0.462(9) 1 calc PR A 2
C23' C 0.8064(15) 0.350(3) -0.1611(16) 0.059(16) Uiso 0.462(9) 1 d PGD A 2
H23' H 0.7918 0.3908 -0.2036 0.071 Uiso 0.462(9) 1 calc PR A 2
C24' C 0.8614(14) 0.297(3) -0.1601(17) 0.048(9) Uiso 0.462(9) 1 d PGD A 2
H24' H 0.8844 0.3021 -0.2019 0.058 Uiso 0.462(9) 1 calc PR A 2
C25' C 0.8827(14) 0.236(3) -0.098(2) 0.080(12) Uiso 0.462(9) 1 d PGD A 2
H25' H 0.9202 0.2004 -0.0971 0.096 Uiso 0.462(9) 1 calc PR A 2
C26' C 0.8490(16) 0.229(2) -0.0365(16) 0.067(11) Uiso 0.462(9) 1 d PGD A 2
H26' H 0.8636 0.1873 0.0060 0.080 Uiso 0.462(9) 1 calc PR A 2
C45' C 0.7365(16) 0.371(3) 0.106(2) 0.088(16) Uiso 0.462(9) 1 d PDU A 2
H45' H 0.7425 0.4366 0.0815 0.106 Uiso 0.462(9) 1 calc PR A 2
C44' C 0.6954(12) 0.390(3) 0.1665(17) 0.056(10) Uiso 0.462(9) 1 d PGD A 2
C43' C 0.6948(12) 0.314(2) 0.220(2) 0.082(14) Uiso 0.462(9) 1 d PGD A 2
H43' H 0.7243 0.2618 0.2219 0.099 Uiso 0.462(9) 1 calc PR A 2
C42' C 0.6509(15) 0.314(3) 0.270(2) 0.094(15) Uiso 0.462(9) 1 d PGD A 2
H42' H 0.6504 0.2620 0.3064 0.113 Uiso 0.462(9) 1 calc PR A 2
N4' N 0.6076(12) 0.390(3) 0.267(2) 0.092(13) Uani 0.462(9) 1 d PGDU A 2
C41' C 0.6082(14) 0.466(3) 0.214(3) 0.077(11) Uiso 0.462(9) 1 d PGD A 2
H41' H 0.5787 0.5182 0.2115 0.092 Uiso 0.462(9) 1 calc PR A 2
C40' C 0.6521(16) 0.466(2) 0.163(2) 0.040(8) Uiso 0.462(9) 1 d PGD A 2
H40' H 0.6526 0.5180 0.1270 0.048 Uiso 0.462(9) 1 calc PR A 2
C46' C 0.7939(10) 0.315(3) 0.105(2) 0.062(13) Uiso 0.462(9) 1 d PDU A 2
H46' H 0.7956 0.2648 0.1472 0.074 Uiso 0.462(9) 1 calc PR A 2
C47' C 0.8592(9) 0.351(2) 0.1051(15) 0.036(8) Uiso 0.462(9) 1 d PGD A 2
C48' C 0.8755(12) 0.430(3) 0.0609(18) 0.078(12) Uiso 0.462(9) 1 d PGD A 2
H48' H 0.8443 0.4648 0.0284 0.093 Uiso 0.462(9) 1 calc PR A 2
C49' C 0.9375(14) 0.457(3) 0.064(2) 0.071(11) Uiso 0.462(9) 1 d PGD A 2
H49' H 0.9486 0.5102 0.0341 0.085 Uiso 0.462(9) 1 calc PR A 2
C50' C 0.9831(10) 0.405(2) 0.1119(18) 0.036(8) Uiso 0.462(9) 1 d PGD A 2
H50' H 1.0255 0.4234 0.1142 0.043 Uiso 0.462(9) 1 calc PR A 2
C51' C 0.9668(10) 0.326(2) 0.1560(16) 0.020(6) Uiso 0.462(9) 1 d PGD A 2
H51' H 0.9980 0.2911 0.1885 0.025 Uiso 0.462(9) 1 calc PR A 2
C52' C 0.9048(11) 0.299(2) 0.1526(16) 0.047(9) Uiso 0.462(9) 1 d PGD A 2
H52' H 0.8937 0.2457 0.1828 0.056 Uiso 0.462(9) 1 calc PR A 2

loop_
_atom_site_aniso_label
_atom_site_aniso_U_11
_atom_site_aniso_U_22
_atom_site_aniso_U_33
_atom_site_aniso_U_23
_atom_site_aniso_U_13
_atom_site_aniso_U_12
Ag1 0.0591(12) 0.129(3) 0.0820(16) -0.0203(18) 0.0326(10) -0.0422(17)
Ag2 0.185(4) 0.146(4) 0.136(3) -0.032(3) 0.055(3) -0.033(3)
N1 0.047(8) 0.036(12) 0.066(13) -0.027(12) 0.018(7) 0.007(10)
N2 0.037(14) 0.07(2) 0.10(2) 0.004(16) 0.015(13) -0.015(16)
N3 0.184(17) 0.07(2) 0.042(19) 0.020(16) 0.004(13) -0.028(14)
N4 0.132(14) 0.04(4) 0.09(2) -0.05(3) -0.018(14) -0.026(16)
N1' 0.047(8) 0.036(12) 0.066(13) -0.027(12) 0.018(7) 0.007(10)
N3' 0.184(17) 0.07(2) 0.042(19) 0.020(16) 0.004(13) -0.028(14)
N2' 0.037(14) 0.07(2) 0.10(2) 0.004(16) 0.015(13) -0.015(16)
N4' 0.132(14) 0.04(4) 0.09(2) -0.05(3) -0.018(14) -0.026(16)

loop_
_atom_type_symbol
_atom_type_description
_atom_type_scat_dispersion_real
_atom_type_scat_dispersion_imag
_atom_type_scat_source
C C 0.0033 0.0016 'International Tables Vol C Tables 4.2.6.8 and 6.1.1.4'
H H 0.0000 0.0000 'International Tables Vol C Tables 4.2.6.8 and 6.1.1.4'
N N 0.0061 0.0033 'International Tables Vol C Tables 4.2.6.8 and 6.1.1.4'
O O 0.0106 0.0060 'International Tables Vol C Tables 4.2.6.8 and 6.1.1.4'
F F 0.0171 0.0103 'International Tables Vol C Tables 4.2.6.8 and 6.1.1.4'
S S 0.1246 0.1234 'International Tables Vol C Tables 4.2.6.8 and 6.1.1.4'
Ag Ag -0.8971 1.1015 'International Tables Vol C Tables 4.2.6.8 and 6.1.1.4'

loop_
_geom_angle_atom_site_label_1
_geom_angle_atom_site_label_2
_geom_angle_atom_site_label_3
_geom_angle
_geom_angle_site_symmetry_3
N1 Ag1 N2 160.9(13) .
N1 Ag1 N2' 150.0(13) .
N2 Ag1 N2' 12.0(15) .
N1 Ag1 N1' 4.6(16) .
N2 Ag1 N1' 160.3(14) .
N2' Ag1 N1' 150.5(14) .
N1 Ag1 O3A 102.9(10) .
N2 Ag1 O3A 92.8(11) .
N2' Ag1 O3A 104.8(12) .
N1' Ag1 O3A 100.3(11) .
N1 Ag1 O3 101.7(10) .
N2 Ag1 O3 93.8(10) .
N2' Ag1 O3 105.7(12) .
N1' Ag1 O3 99.0(11) .
O3A Ag1 O3 1.7(9) .
N4 Ag2 N3 163.5(15) .
N4 Ag2 N3' 163.6(16) .
N3 Ag2 N3' 7.5(19) .
N4 Ag2 N4' 15.6(14) .
N3 Ag2 N4' 149.9(15) .
N3' Ag2 N4' 153.5(14) .
N4 Ag2 O4C 117.1(14) .
N3 Ag2 O4C 75.9(14) .
N3' Ag2 O4C 78.9(14) .
N4' Ag2 O4C 118.6(15) .
N4 Ag2 O4A 100.0(16) .
N3 Ag2 O4A 94.9(15) .
N3' Ag2 O4A 96.5(15) .
N4' Ag2 O4A 105.8(15) .
O4C Ag2 O4A 21.5(17) .
N4 Ag2 O4 104.0(17) .
N3 Ag2 O4 91.9(16) .
N3' Ag2 O4 92.2(16) .
N4' Ag2 O4 112.0(16) .
O4C Ag2 O4 25.6(16) .
O4A Ag2 O4 10.3(12) .
N4 Ag2 O4B 110.7(16) .
N3 Ag2 O4B 84.9(16) .
N3' Ag2 O4B 85.6(15) .
N4' Ag2 O4B 117.8(16) .
O4C Ag2 O4B 19.7(18) .
O4A Ag2 O4B 12.5(14) .
O4 Ag2 O4B 7(2) .
C2 C1 C5 120.0 .
C2 C1 H1 120.0 .
C5 C1 H1 120.0 .
N1 C2 C1 120.0 .
N1 C2 H2 120.0 .
C1 C2 H2 120.0 .
C2 N1 C3 120.0 .
C2 N1 Ag1 110.4(14) .
C3 N1 Ag1 128.7(14) .
C4 C3 N1 120.0 .
C4 C3 H3 120.0 .
N1 C3 H3 120.0 .
C3 C4 C5 120.0 .
C3 C4 H4 120.0 .
C5 C4 H4 120.0 .
C4 C5 C1 120.0 .
C4 C5 C6 122(2) .
C1 C5 C6 117(2) .
C7 C6 C5 124(2) .
C7 C6 C32 89.6(10) .
C5 C6 C32 116(2) .
C7 C6 H6 108.7 .
C5 C6 H6 108.7 .
C32 C6 H6 108.7 .
C6 C7 C33 90.1(10) .
C6 C7 C8 125(2) .
C33 C7 C8 117.3(17) .
C6 C7 H7 107.5 .
C33 C7 H7 107.5 .
C8 C7 H7 107.5 .
C9 C8 C13 120.0 .
C9 C8 C7 124(2) .
C13 C8 C7 116(2) .
C8 C9 C10 120.0 .
C8 C9 H9 120.0 .
C10 C9 H9 120.0 .
C9 C10 C11 120.0 .
C9 C10 H10 120.0 .
C11 C10 H10 120.0 .
C12 C11 C10 120.0 .
C12 C11 H11 120.0 .
C10 C11 H11 120.0 .
C11 C12 C13 120.0 .
C11 C12 H12 120.0 .
C13 C12 H12 120.0 .
C12 C13 C8 120.0 .
C12 C13 H13 120.0 .
C8 C13 H13 120.0 .
C15 C14 C18 120.0 .
C15 C14 H14 120.0 .
C18 C14 H14 120.0 .
N2 C15 C14 120.0 .
N2 C15 H15 120.0 .
C14 C15 H15 120.0 .
C16 N2 C15 120.0 .
C16 N2 Ag1 119.7(17) .
C15 N2 Ag1 118.4(18) .
N2 C16 C17 120.0 .
N2 C16 H16 120.0 .
C17 C16 H16 120.0 .
C16 C17 C18 120.0 .
C16 C17 H17 120.0 .
C18 C17 H17 120.0 .
C17 C18 C14 120.0 .
C17 C18 C19 119(3) .
C14 C18 C19 120(3) .
C20 C19 C45 87.9(11) .
C20 C19 C18 132(3) .
C45 C19 C18 120(3) .
C20 C19 H19 104.6 .
C45 C19 H19 104.6 .
C18 C19 H19 104.6 .
C46 C20 C19 90.6(11) .
C46 C20 C21 121(2) .
C19 C20 C21 126(3) .
C46 C20 H20 105.9 .
C19 C20 H20 105.9 .
C21 C20 H20 105.9 .
C22 C21 C26 120.0 .
C22 C21 C20 119(2) .
C26 C21 C20 121(2) .
C21 C22 C23 120.0 .
C21 C22 H22 120.0 .
C23 C22 H22 120.0 .
C24 C23 C22 120.0 .
C24 C23 H23 120.0 .
C22 C23 H23 120.0 .
C23 C24 C25 120.0 .
C23 C24 H24 120.0 .
C25 C24 H24 120.0 .
C26 C25 C24 120.0 .
C26 C25 H25 120.0 .
C24 C25 H25 120.0 .
C25 C26 C21 120.0 .
C25 C26 H26 120.0 .
C21 C26 H26 120.0 .
C28 C27 C31 120.0 .
C28 C27 H27 120.0 .
C31 C27 H27 120.0 .
C27 C28 N3 120.0 .
C27 C28 H28 120.0 .
N3 C28 H28 120.0 .
C29 N3 C28 120.0 .
C29 N3 Ag2 126(2) .
C28 N3 Ag2 114(2) .
N3 C29 C30 120.0 .
N3 C29 H29 120.0 .
C30 C29 H29 120.0 .
C31 C30 C29 120.0 .
C31 C30 H30 120.0 .
C29 C30 H30 120.0 .
C30 C31 C27 120.0 .
C30 C31 C32 119(3) .
C27 C31 C32 121(3) .
C33 C32 C6 87.8(11) .
C33 C32 C31 130(3) .
C6 C32 C31 113(2) .
C33 C32 H32 107.5 .
C6 C32 H32 107.5 .
C31 C32 H32 107.5 .
C7 C33 C32 88.3(10) .
C7 C33 C34 115.1(16) .
C32 C33 C34 126(2) .
C7 C33 H33 108.4 .
C32 C33 H33 108.4 .
C34 C33 H33 108.4 .
C35 C34 C39 120.0 .
C35 C34 C33 124(3) .
C39 C34 C33 116(3) .
C34 C35 C36 120.0 .
C34 C35 H35 120.0 .
C36 C35 H35 120.0 .
C35 C36 C37 120.0 .
C35 C36 H36 120.0 .
C37 C36 H36 120.0 .
C38 C37 C36 120.0 .
C38 C37 H37 120.0 .
C36 C37 H37 120.0 .
C37 C38 C39 120.0 .
C37 C38 H38 120.0 .
C39 C38 H38 120.0 .
C38 C39 C34 120.0 .
C38 C39 H39 120.0 .
C34 C39 H39 120.0 .
C41 C40 C44 120.0 .
C41 C40 H40 120.0 .
C44 C40 H40 120.0 .
C40 C41 N4 120.0 .
C40 C41 H41 120.0 .
N4 C41 H41 120.0 .
C41 N4 C42 120.0 .
C41 N4 Ag2 126(2) .
C42 N4 Ag2 110(2) .
C43 C42 N4 120.0 .
C43 C42 H42 120.0 .
N4 C42 H42 120.0 .
C44 C43 C42 120.0 .
C44 C43 H43 120.0 .
C42 C43 H43 120.0 .
C43 C44 C40 120.0 .
C43 C44 C45 116(2) .
C40 C44 C45 123(2) .
C46 C45 C44 114(2) .
C46 C45 C19 90.9(11) .
C44 C45 C19 112(2) .
C46 C45 H45 112.9 .
C44 C45 H45 112.9 .
C19 C45 H45 112.9 .
C45 C46 C20 89.9(11) .
C45 C46 C47 118(2) .
C20 C46 C47 108.8(18) .
C45 C46 H46 112.6 .
C20 C46 H46 112.6 .
C47 C46 H46 112.6 .
C48 C47 C52 120.0 .
C48 C47 C46 117(2) .
C52 C47 C46 123(2) .
C49 C48 C47 120.0 .
C49 C48 H48 120.0 .
C47 C48 H48 120.0 .
C48 C49 C50 120.0 .
C48 C49 H49 120.0 .
C50 C49 H49 120.0 .
C49 C50 C51 120.0 .
C49 C50 H50 120.0 .
C51 C50 H50 120.0 .
C52 C51 C50 120.0 .
C52 C51 H51 120.0 .
C50 C51 H51 120.0 .
C51 C52 C47 120.0 .
C51 C52 H52 120.0 .
C47 C52 H52 120.0 .
F2 C53 F1 109.5 .
F2 C53 F3 109.5 .
F1 C53 F3 109.5 .
F2 C53 S1 109.5 .
F1 C53 S1 109.5 .
F3 C53 S1 109.5 .
O2 S1 O3 109.5 .
O2 S1 O1 109.5 .
O3 S1 O1 109.5 .
O2 S1 C53 109.5 .
O3 S1 C53 109.5 .
O1 S1 C53 109.5 .
S1 O3 Ag1 124.0(9) .
F2A C53A F3A 109.5 .
F2A C53A F1A 109.5 .
F3A C53A F1A 109.5 .
F2A C53A S1A 109.5 .
F3A C53A S1A 109.5 .
F1A C53A S1A 109.5 .
O1A S1A O3A 109.5 .
O1A S1A O2A 109.5 .
O3A S1A O2A 109.5 .
O1A S1A C53A 109.5 .
O3A S1A C53A 109.5 .
O2A S1A C53A 109.5 .
S1A O3A Ag1 115.0(10) .
F3B C53B F2B 109.5 .
F3B C53B F1B 109.5 .
F2B C53B F1B 109.5 .
F3B C53B S1B 109.5 .
F2B C53B S1B 109.5 .
F1B C53B S1B 109.5 .
O3B S1B O2B 109.5 .
O3B S1B O1B 109.5 .
O2B S1B O1B 109.5 .
O3B S1B C53B 109.5 .
O2B S1B C53B 109.5 .
O1B S1B C53B 109.5 .
F6 C54 F5 109.5 .
F6 C54 F4 109.5 .
F5 C54 F4 109.5 .
F6 C54 S2 109.5 .
F5 C54 S2 109.5 .
F4 C54 S2 109.5 .
O4 S2 O5 109.5 .
O4 S2 O6 109.5 .
O5 S2 O6 109.5 .
O4 S2 C54 109.5 .
O5 S2 C54 109.5 .
O6 S2 C54 109.5 .
S2 O4 Ag2 129(2) .
F4A C54A F5A 109.5 .
F4A C54A F6A 109.5 .
F5A C54A F6A 109.5 .
F4A C54A S2A 109.5 .
F5A C54A S2A 109.5 .
F6A C54A S2A 109.5 .
C54A F4A F6A 141(5) 2_655
C54A F6A F4A 90(4) 2_655
O6A S2A O4A 109.5 .
O6A S2A O5A 109.5 .
O4A S2A O5A 109.5 .
O6A S2A C54A 109.5 .
O4A S2A C54A 109.5 .
O5A S2A C54A 109.5 .
S2A O4A Ag2 124.8(18) .
F5B C54B F6B 109.5 .
F5B C54B F4B 109.5 .
F6B C54B F4B 109.5 .
F5B C54B S2B 109.5 .
F6B C54B S2B 109.5 .
F4B C54B S2B 109.5 .
O5B S2B O6B 109.5 .
O5B S2B O4B 109.5 .
O6B S2B O4B 109.5 .
O5B S2B C54B 109.5 .
O6B S2B C54B 109.5 .
O4B S2B C54B 109.5 .
S2B O4B Ag2 127(2) .
F5C C54C F6C 109.5 .
F5C C54C F4C 109.5 .
F6C C54C F4C 109.5 .
F5C C54C S2C 109.5 .
F6C C54C S2C 109.5 .
F4C C54C S2C 109.5 .
O5C S2C O6C 109.5 .
O5C S2C O4C 109.5 .
O6C S2C O4C 109.5 .
O5C S2C C54C 109.5 .
O6C S2C C54C 109.5 .
O4C S2C C54C 109.5 .
S2C O4C Ag2 149(2) .
C32' C6' C7' 86.7(11) .
C32' C6' C5' 114(2) .
C7' C6' C5' 126(3) .
C32' C6' H6' 109.3 .
C7' C6' H6' 109.3 .
C5' C6' H6' 109.3 .
C4' C5' C1' 120.0 .
C4' C5' C6' 119(2) .
C1' C5' C6' 119(2) .
C5' C4' C3' 120.0 .
C5' C4' H4' 120.0 .
C3' C4' H4' 120.0 .
N1' C3' C4' 120.0 .
N1' C3' H3' 120.0 .
C4' C3' H3' 120.0 .
C2' N1' C3' 120.0 .
C2' N1' Ag1 123.0(17) .
C3' N1' Ag1 115.6(17) .
N1' C2' C1' 120.0 .
N1' C2' H2' 120.0 .
C1' C2' H2' 120.0 .
C2' C1' C5' 120.0 .
C2' C1' H1' 120.0 .
C5' C1' H1' 120.0 .
C33' C7' C6' 89.6(11) .
C33' C7' C8' 110.1(19) .
C6' C7' C8' 118(2) .
C33' C7' H7' 112.5 .
C6' C7' H7' 112.5 .
C8' C7' H7' 112.5 .
C9' C8' C13' 120.0 .
C9' C8' C7' 123(2) .
C13' C8' C7' 117(2) .
C10' C9' C8' 120.0 .
C10' C9' H9' 120.0 .
C8' C9' H9' 120.0 .
C9' C10' C11' 120.0 .
C9' C10' H10' 120.0 .
C11' C10' H10' 120.0 .
C12' C11' C10' 120.0 .
C12' C11' H11' 120.0 .
C10' C11' H11' 120.0 .
C11' C12' C13' 120.0 .
C11' C12' H12' 120.0 .
C13' C12' H12' 120.0 .
C12' C13' C8' 120.0 .
C12' C13' H13' 120.0 .
C8' C13' H13' 120.0 .
C33' C32' C6' 90.9(11) .
C33' C32' C31' 118(3) .
C6' C32' C31' 113(2) .
C33' C32' H32' 111.2 .
C6' C32' H32' 111.2 .
C31' C32' H32' 111.2 .
C30' C31' C27' 120.0 .
C30' C31' C32' 127(3) .
C27' C31' C32' 113(3) .
C31' C30' C29' 120.0 .
C31' C30' H30' 120.0 .
C29' C30' H30' 120.0 .
N3' C29' C30' 120.0 .
N3' C29' H29' 120.0 .
C30' C29' H29' 120.0 .
C28' N3' C29' 120.0 .
C28' N3' Ag2 136.4(19) .
C29' N3' Ag2 102.0(18) .
N3' C28' C27' 120.0 .
N3' C28' H28' 120.0 .
C27' C28' H28' 120.0 .
C28' C27' C31' 120.0 .
C28' C27' H27' 120.0 .
C31' C27' H27' 120.0 .
C32' C33' C7' 88.1(11) .
C32' C33' C34' 113(3) .
C7' C33' C34' 120.0(19) .
C32' C33' H33' 111.2 .
C7' C33' H33' 111.2 .
C34' C33' H33' 111.2 .
C35' C34' C39' 120.0 .
C35' C34' C33' 125(3) .
C39' C34' C33' 115(3) .
C34' C35' C36' 120.0 .
C34' C35' H35' 120.0 .
C36' C35' H35' 120.0 .
C35' C36' C37' 120.0 .
C35' C36' H36' 120.0 .
C37' C36' H36' 120.0 .
C38' C37' C36' 120.0 .
C38' C37' H37' 120.0 .
C36' C37' H37' 120.0 .
C37' C38' C39' 120.0 .
C37' C38' H38' 120.0 .
C39' C38' H38' 120.0 .
C38' C39' C34' 120.0 .
C38' C39' H39' 120.0 .
C34' C39' H39' 120.0 .
C20' C19' C45' 89.7(11) .
C20' C19' C18' 117(3) .
C45' C19' C18' 116(3) .
C20' C19' H19' 110.8 .
C45' C19' H19' 110.8 .
C18' C19' H19' 110.8 .
C17' C18' C14' 120.0 .
C17' C18' C19' 135(3) .
C14' C18' C19' 105(3) .
C16' C17' C18' 120.0 .
C16' C17' H17' 120.0 .
C18' C17' H17' 120.0 .
C17' C16' N2' 120.0 .
C17' C16' H16' 120.0 .
N2' C16' H16' 120.0 .
C16' N2' C15' 120.0 .
C16' N2' Ag1 108.0(19) .
C15' N2' Ag1 131(2) .
C14' C15' N2' 120.0 .
C14' C15' H15' 120.0 .
N2' C15' H15' 120.0 .
C15' C14' C18' 120.0 .
C15' C14' H14' 120.0 .
C18' C14' H14' 120.0 .
C19' C20' C46' 89.6(11) .
C19' C20' C21' 123(3) .
C46' C20' C21' 117(2) .
C19' C20' H20' 108.5 .
C46' C20' H20' 108.5 .
C21' C20' H20' 108.5 .
C22' C21' C26' 120.0 .
C22' C21' C20' 128(3) .
C26' C21' C20' 112(3) .
C21' C22' C23' 120.0 .
C21' C22' H22' 120.0 .
C23' C22' H22' 120.0 .
C22' C23' C24' 120.0 .
C22' C23' H23' 120.0 .
C24' C23' H23' 120.0 .
C25' C24' C23' 120.0 .
C25' C24' H24' 120.0 .
C23' C24' H24' 120.0 .
C24' C25' C26' 120.0 .
C24' C25' H25' 120.0 .
C26' C25' H25' 120.0 .
C25' C26' C21' 120.0 .
C25' C26' H26' 120.0 .
C21' C26' H26' 120.0 .
C46' C45' C19' 88.8(11) .
C46' C45' C44' 134(4) .
C19' C45' C44' 111(3) .
C46' C45' H45' 106.7 .
C19' C45' H45' 106.7 .
C44' C45' H45' 106.7 .
C43' C44' C40' 120.0 .
C43' C44' C45' 115(3) .
C40' C44' C45' 124(3) .
C42' C43' C44' 120.0 .
C42' C43' H43' 120.0 .
C44' C43' H43' 120.0 .
C43' C42' N4' 120.0 .
C43' C42' H42' 120.0 .
N4' C42' H42' 120.0 .
C42' N4' C41' 120.0 .
C42' N4' Ag2 138(2) .
C41' N4' Ag2 101(2) .
C40' C41' N4' 120.0 .
C40' C41' H41' 120.0 .
N4' C41' H41' 120.0 .
C41' C40' C44' 120.0 .
C41' C40' H40' 120.0 .
C44' C40' H40' 120.0 .
C45' C46' C20' 89.8(11) .
C45' C46' C47' 130(3) .
C20' C46' C47' 116(2) .
C45' C46' H46' 106.4 .
C20' C46' H46' 106.4 .
C47' C46' H46' 106.4 .
C48' C47' C52' 120.0 .
C48' C47' C46' 124(3) .
C52' C47' C46' 116(3) .
C47' C48' C49' 120.0 .
C47' C48' H48' 120.0 .
C49' C48' H48' 120.0 .
C48' C49' C50' 120.0 .
C48' C49' H49' 120.0 .
C50' C49' H49' 120.0 .
C51' C50' C49' 120.0 .
C51' C50' H50' 120.0 .
C49' C50' H50' 120.0 .
C50' C51' C52' 120.0 .
C50' C51' H51' 120.0 .
C52' C51' H51' 120.0 .
C51' C52' C47' 120.0 .
C51' C52' H52' 120.0 .
C47' C52' H52' 120.0 .

loop_
_geom_bond_atom_site_label_1
_geom_bond_atom_site_label_2
_geom_bond_distance
_geom_bond_site_symmetry_2
Ag1 N1 2.192(9) .
Ag1 N2 2.199(9) .
Ag1 N2' 2.287(12) .
Ag1 N1' 2.289(12) .
Ag1 O3A 2.588(16) .
Ag1 O3 2.595(16) .
Ag2 N4 2.195(9) .
Ag2 N3 2.200(9) .
Ag2 N3' 2.287(12) .
Ag2 N4' 2.289(12) .
Ag2 O4C 2.39(2) .
Ag2 O4A 2.40(2) .
Ag2 O4 2.41(2) .
Ag2 O4B 2.41(2) .
C1 C2 1.3900 .
C1 C5 1.3900 .
C1 H1 0.9500 .
C2 N1 1.3900 .
C2 H2 0.9500 .
N1 C3 1.3900 .
C3 C4 1.3900 .
C3 H3 0.9500 .
C4 C5 1.3900 .
C4 H4 0.9500 .
C5 C6 1.502(10) .
C6 C7 1.454(18) .
C6 C32 1.502(18) .
C6 H6 1.0000 .
C7 C33 1.490(18) .
C7 C8 1.500(10) .
C7 H7 1.0000 .
C8 C9 1.3900 .
C8 C13 1.3900 .
C9 C10 1.3900 .
C9 H9 0.9500 .
C10 C11 1.3900 .
C10 H10 0.9500 .
C11 C12 1.3900 .
C11 H11 0.9500 .
C12 C13 1.3900 .
C12 H12 0.9500 .
C13 H13 0.9500 .
C14 C15 1.3900 .
C14 C18 1.3900 .
C14 H14 0.9500 .
C15 N2 1.3900 .
C15 H15 0.9500 .
N2 C16 1.3900 .
C16 C17 1.3900 .
C16 H16 0.9500 .
C17 C18 1.3900 .
C17 H17 0.9500 .
C18 C19 1.516(10) .
C19 C20 1.480(19) .
C19 C45 1.498(18) .
C19 H19 1.0000 .
C20 C46 1.477(18) .
C20 C21 1.510(10) .
C20 H20 1.0000 .
C21 C22 1.3900 .
C21 C26 1.3900 .
C22 C23 1.3900 .
C22 H22 0.9500 .
C23 C24 1.3900 .
C23 H23 0.9500 .
C24 C25 1.3900 .
C24 H24 0.9500 .
C25 C26 1.3900 .
C25 H25 0.9500 .
C26 H26 0.9500 .
C27 C28 1.3900 .
C27 C31 1.3900 .
C27 H27 0.9500 .
C28 N3 1.3900 .
C28 H28 0.9500 .
N3 C29 1.3900 .
C29 C30 1.3900 .
C29 H29 0.9500 .
C30 C31 1.3900 .
C30 H30 0.9500 .
C31 C32 1.520(10) .
C32 C33 1.501(18) .
C32 H32 1.0000 .
C33 C34 1.513(10) .
C33 H33 1.0000 .
C34 C35 1.3900 .
C34 C39 1.3900 .
C35 C36 1.3900 .
C35 H35 0.9500 .
C36 C37 1.3900 .
C36 H36 0.9500 .
C37 C38 1.3900 .
C37 H37 0.9500 .
C38 C39 1.3900 .
C38 H38 0.9500 .
C39 H39 0.9500 .
C40 C41 1.3900 .
C40 C44 1.3900 .
C40 H40 0.9500 .
C41 N4 1.3900 .
C41 H41 0.9500 .
N4 C42 1.3900 .
C42 C43 1.3900 .
C42 H42 0.9500 .
C43 C44 1.3900 .
C43 H43 0.9500 .
C44 C45 1.497(10) .
C45 C46 1.448(18) .
C45 H45 1.0000 .
C46 C47 1.500(10) .
C46 H46 1.0000 .
C47 C48 1.3900 .
C47 C52 1.3900 .
C48 C49 1.3900 .
C48 H48 0.9500 .
C49 C50 1.3900 .
C49 H49 0.9500 .
C50 C51 1.3900 .
C50 H50 0.9500 .
C51 C52 1.3900 .
C51 H51 0.9500 .
C52 H52 0.9500 .
C53 F2 1.3800 .
C53 F1 1.3800 .
C53 F3 1.3801 .
C53 S1 1.7999 .
S1 O2 1.4499 .
S1 O3 1.4500 .
S1 O1 1.4500 .
C53A F2A 1.3800 .
C53A F3A 1.3800 .
C53A F1A 1.3800 .
C53A S1A 1.8000 .
S1A O1A 1.4499 .
S1A O3A 1.4500 .
S1A O2A 1.4500 .
C53B F3B 1.3800 .
C53B F2B 1.3800 .
C53B F1B 1.3801 .
C53B S1B 1.7999 .
S1B O3B 1.4500 .
S1B O2B 1.4500 .
S1B O1B 1.4500 .
C54 F6 1.3799 .
C54 F5 1.3800 .
C54 F4 1.3800 .
C54 S2 1.8000 .
S2 O4 1.4500 .
S2 O5 1.4501 .
S2 O6 1.4501 .
C54A F4A 1.3800 .
C54A F5A 1.3800 .
C54A F6A 1.3800 .
C54A S2A 1.8000 .
F4A F6A 1.64(6) 2_655
F6A F4A 1.64(9) 2_655
S2A O6A 1.4500 .
S2A O4A 1.4500 .
S2A O5A 1.4500 .
C54B F5B 1.3800 .
C54B F6B 1.3800 .
C54B F4B 1.3800 .
C54B S2B 1.8000 .
S2B O5B 1.4500 .
S2B O6B 1.4500 .
S2B O4B 1.4500 .
C54C F5C 1.3800 .
C54C F6C 1.3800 .
C54C F4C 1.3800 .
C54C S2C 1.8000 .
S2C O5C 1.4500 .
S2C O6C 1.4500 .
S2C O4C 1.4501 .
C6' C32' 1.484(18) .
C6' C7' 1.490(19) .
C6' C5' 1.507(7) .
C6' H6' 1.0000 .
C5' C4' 1.3900 .
C5' C1' 1.3900 .
C4' C3' 1.3900 .
C4' H4' 0.9500 .
C3' N1' 1.3900 .
C3' H3' 0.9500 .
N1' C2' 1.3900 .
C2' C1' 1.3900 .
C2' H2' 0.9500 .
C1' H1' 0.9500 .
C7' C33' 1.482(18) .
C7' C8' 1.504(7) .
C7' H7' 1.0000 .
C8' C9' 1.3900 .
C8' C13' 1.3900 .
C9' C10' 1.3900 .
C9' H9' 0.9500 .
C10' C11' 1.3900 .
C10' H10' 0.9500 .
C11' C12' 1.3900 .
C11' H11' 0.9500 .
C12' C13' 1.3900 .
C12' H12' 0.9500 .
C13' H13' 0.9500 .
C32' C33' 1.454(18) .
C32' C31' 1.497(7) .
C32' H32' 1.0000 .
C31' C30' 1.3900 .
C31' C27' 1.3900 .
C30' C29' 1.3900 .
C30' H30' 0.9500 .
C29' N3' 1.3900 .
C29' H29' 0.9500 .
N3' C28' 1.3900 .
C28' C27' 1.3900 .
C28' H28' 0.9500 .
C27' H27' 0.9500 .
C33' C34' 1.504(7) .
C33' H33' 1.0000 .
C34' C35' 1.3900 .
C34' C39' 1.3900 .
C35' C36' 1.3900 .
C35' H35' 0.9500 .
C36' C37' 1.3900 .
C36' H36' 0.9500 .
C37' C38' 1.3900 .
C37' H37' 0.9500 .
C38' C39' 1.3900 .
C38' H38' 0.9500 .
C39' H39' 0.9500 .
C19' C20' 1.456(19) .
C19' C45' 1.488(19) .
C19' C18' 1.500(7) .
C19' H19' 1.0000 .
C18' C17' 1.3900 .
C18' C14' 1.3900 .
C17' C16' 1.3900 .
C17' H17' 0.9500 .
C16' N2' 1.3900 .
C16' H16' 0.9500 .
N2' C15' 1.3900 .
C15' C14' 1.3900 .
C15' H15' 0.9500 .
C14' H14' 0.9500 .
C20' C46' 1.477(18) .
C20' C21' 1.502(7) .
C20' H20' 1.0000 .
C21' C22' 1.3900 .
C21' C26' 1.3900 .
C22' C23' 1.3900 .
C22' H22' 0.9500 .
C23' C24' 1.3900 .
C23' H23' 0.9500 .
C24' C25' 1.3900 .
C24' H24' 0.9500 .
C25' C26' 1.3900 .
C25' H25' 0.9500 .
C26' H26' 0.9500 .
C45' C46' 1.466(19) .
C45' C44' 1.503(7) .
C45' H45' 1.0000 .
C44' C43' 1.3900 .
C44' C40' 1.3900 .
C43' C42' 1.3900 .
C43' H43' 0.9500 .
C42' N4' 1.3900 .
C42' H42' 0.9500 .
N4' C41' 1.3900 .
C41' C40' 1.3900 .
C41' H41' 0.9500 .
C40' H40' 0.9500 .
C46' C47' 1.504(7) .
C46' H46' 1.0000 .
C47' C48' 1.3900 .
C47' C52' 1.3900 .
C48' C49' 1.3900 .
C48' H48' 0.9500 .
C49' C50' 1.3900 .
C49' H49' 0.9500 .
C50' C51' 1.3900 .
C50' H50' 0.9500 .
C51' C52' 1.3900 .
C51' H51' 0.9500 .
C52' H52' 0.9500 .

loop_
_geom_torsion_atom_site_label_1
_geom_torsion_atom_site_label_2
_geom_torsion_atom_site_label_3
_geom_torsion_atom_site_label_4
_geom_torsion
_geom_torsion_site_symmetry_4
C5 C1 C2 N1 0.0 .
C1 C2 N1 C3 0.0 .
C1 C2 N1 Ag1 -170.2(17) .
N2 Ag1 N1 C2 12(5) .
N2' Ag1 N1 C2 0(3) .
N1' Ag1 N1 C2 101(19) .
O3A Ag1 N1 C2 157.0(11) .
O3 Ag1 N1 C2 155.7(11) .
N2 Ag1 N1 C3 -157(4) .
N2' Ag1 N1 C3 -169(3) .
N1' Ag1 N1 C3 -68(18) .
O3A Ag1 N1 C3 -12.1(19) .
O3 Ag1 N1 C3 -13.4(19) .
C2 N1 C3 C4 0.0 .
Ag1 N1 C3 C4 168(2) .
N1 C3 C4 C5 0.0 .
C3 C4 C5 C1 0.0 .
C3 C4 C5 C6 -168.4(19) .
C2 C1 C5 C4 0.0 .
C2 C1 C5 C6 169.0(18) .
C4 C5 C6 C7 -14(3) .
C1 C5 C6 C7 177(2) .
C4 C5 C6 C32 94(2) .
C1 C5 C6 C32 -75(2) .
C5 C6 C7 C33 105(2) .
C32 C6 C7 C33 -16(2) .
C5 C6 C7 C8 -130(2) .
C32 C6 C7 C8 108.7(18) .
C6 C7 C8 C9 167(2) .
C33 C7 C8 C9 -81(2) .
C6 C7 C8 C13 -14(2) .
C33 C7 C8 C13 97(2) .
C13 C8 C9 C10 0.0 .
C7 C8 C9 C10 178.3(9) .
C8 C9 C10 C11 0.0 .
C9 C10 C11 C12 0.0 .
C10 C11 C12 C13 0.0 .
C11 C12 C13 C8 0.0 .
C9 C8 C13 C12 0.0 .
C7 C8 C13 C12 -178.4(8) .
C18 C14 C15 N2 0.0 .
C14 C15 N2 C16 0.0 .
C14 C15 N2 Ag1 165(2) .
N1 Ag1 N2 C16 156(3) .
N2' Ag1 N2 C16 -174(13) .
N1' Ag1 N2 C16 142(3) .
O3A Ag1 N2 C16 10(2) .
O3 Ag1 N2 C16 12(2) .
N1 Ag1 N2 C15 -8(5) .
N2' Ag1 N2 C15 21(11) .
N1' Ag1 N2 C15 -22(4) .
O3A Ag1 N2 C15 -154.3(15) .
O3 Ag1 N2 C15 -152.9(15) .
C15 N2 C16 C17 0.0 .
Ag1 N2 C16 C17 -164(3) .
N2 C16 C17 C18 0.0 .
C16 C17 C18 C14 0.0 .
C16 C17 C18 C19 167(2) .
C15 C14 C18 C17 0.0 .
C15 C14 C18 C19 -167(2) .
C17 C18 C19 C20 154(3) .
C14 C18 C19 C20 -39(4) .
C17 C18 C19 C45 -89(4) .
C14 C18 C19 C45 79(4) .
C45 C19 C20 C46 6(2) .
C18 C19 C20 C46 135(3) .
C45 C19 C20 C21 135(3) .
C18 C19 C20 C21 -95(5) .
C46 C20 C21 C22 -103(3) .
C19 C20 C21 C22 141(3) .
C46 C20 C21 C26 77(3) .
C19 C20 C21 C26 -40(3) .
C26 C21 C22 C23 0.0 .
C20 C21 C22 C23 179.5(8) .
C21 C22 C23 C24 0.0 .
C22 C23 C24 C25 0.0 .
C23 C24 C25 C26 0.0 .
C24 C25 C26 C21 0.0 .
C22 C21 C26 C25 0.0 .
C20 C21 C26 C25 -179.5(8) .
C31 C27 C28 N3 0.0 .
C27 C28 N3 C29 0.0 .
C27 C28 N3 Ag2 171(2) .
N4 Ag2 N3 C29 14(6) .
N3' Ag2 N3 C29 -90(13) .
N4' Ag2 N3 C29 34(4) .
O4C Ag2 N3 C29 158(2) .
O4A Ag2 N3 C29 168.0(19) .
O4 Ag2 N3 C29 177.9(19) .
O4B Ag2 N3 C29 175(2) .
N4 Ag2 N3 C28 -157(4) .
N3' Ag2 N3 C28 100(13) .
N4' Ag2 N3 C28 -136(3) .
O4C Ag2 N3 C28 -13(2) .
O4A Ag2 N3 C28 -3(2) .
O4 Ag2 N3 C28 7.2(19) .
O4B Ag2 N3 C28 5(2) .
C28 N3 C29 C30 0.0 .
Ag2 N3 C29 C30 -170(3) .
N3 C29 C30 C31 0.0 .
C29 C30 C31 C27 0.0 .
C29 C30 C31 C32 170(2) .
C28 C27 C31 C30 0.0 .
C28 C27 C31 C32 -170(2) .
C7 C6 C32 C33 15.4(19) .
C5 C6 C32 C33 -112(2) .
C7 C6 C32 C31 149(3) .
C5 C6 C32 C31 21(3) .
C30 C31 C32 C33 17(3) .
C27 C31 C32 C33 -173(2) .
C30 C31 C32 C6 -91(3) .
C27 C31 C32 C6 79(3) .
C6 C7 C33 C32 15.5(19) .
C8 C7 C33 C32 -115(2) .
C6 C7 C33 C34 145(2) .
C8 C7 C33 C34 15(4) .
C6 C32 C33 C7 -15.0(18) .
C31 C32 C33 C7 -134(3) .
C6 C32 C33 C34 -135.3(19) .
C31 C32 C33 C34 106(3) .
C7 C33 C34 C35 96(3) .
C32 C33 C34 C35 -157(2) .
C7 C33 C34 C39 -83(3) .
C32 C33 C34 C39 24(2) .
C39 C34 C35 C36 0.0 .
C33 C34 C35 C36 -178.8(9) .
C34 C35 C36 C37 0.0 .
C35 C36 C37 C38 0.0 .
C36 C37 C38 C39 0.0 .
C37 C38 C39 C34 0.0 .
C35 C34 C39 C38 0.0 .
C33 C34 C39 C38 178.9(8) .
C44 C40 C41 N4 0.0 .
C40 C41 N4 C42 0.0 .
C40 C41 N4 Ag2 -155(2) .
N3 Ag2 N4 C41 155(5) .
N3' Ag2 N4 C41 -178(5) .
N4' Ag2 N4 C41 114(7) .
O4C Ag2 N4 C41 15(2) .
O4A Ag2 N4 C41 1(2) .
O4 Ag2 N4 C41 -8(2) .
O4B Ag2 N4 C41 -5(2) .
N3 Ag2 N4 C42 -1(5) .
N3' Ag2 N4 C42 25(5) .
N4' Ag2 N4 C42 -42(6) .
O4C Ag2 N4 C42 -142(2) .
O4A Ag2 N4 C42 -155.4(17) .
O4 Ag2 N4 C42 -165.1(16) .
O4B Ag2 N4 C42 -161.9(18) .
C41 N4 C42 C43 0.0 .
Ag2 N4 C42 C43 158.1(18) .
N4 C42 C43 C44 0.0 .
C42 C43 C44 C40 0.0 .
C42 C43 C44 C45 -171(2) .
C41 C40 C44 C43 0.0 .
C41 C40 C44 C45 171(2) .
C43 C44 C45 C46 -167(2) .
C40 C44 C45 C46 22(3) .
C43 C44 C45 C19 91(2) .
C40 C44 C45 C19 -80(3) .
C20 C19 C45 C46 -6(2) .
C18 C19 C45 C46 -145(3) .
C20 C19 C45 C44 110(3) .
C18 C19 C45 C44 -29(4) .
C44 C45 C46 C20 -108(2) .
C19 C45 C46 C20 6(2) .
C44 C45 C46 C47 140(2) .
C19 C45 C46 C47 -105.3(19) .
C19 C20 C46 C45 -6(2) .
C21 C20 C46 C45 -139(3) .
C19 C20 C46 C47 114(3) .
C21 C20 C46 C47 -19(4) .
C45 C46 C47 C48 -173(2) .
C20 C46 C47 C48 87(2) .
C45 C46 C47 C52 9(2) .
C20 C46 C47 C52 -92(2) .
C52 C47 C48 C49 0.0 .
C46 C47 C48 C49 -178.5(8) .
C47 C48 C49 C50 0.0 .
C48 C49 C50 C51 0.0 .
C49 C50 C51 C52 0.0 .
C50 C51 C52 C47 0.0 .
C48 C47 C52 C51 0.0 .
C46 C47 C52 C51 178.4(9) .
F2 C53 S1 O2 60.0 .
F1 C53 S1 O2 -60.0 .
F3 C53 S1 O2 180.0 .
F2 C53 S1 O3 180.0 .
F1 C53 S1 O3 60.0 .
F3 C53 S1 O3 -60.0 .
F2 C53 S1 O1 -60.0 .
F1 C53 S1 O1 180.0 .
F3 C53 S1 O1 60.0 .
O2 S1 O3 Ag1 -140.7(13) .
O1 S1 O3 Ag1 -20.7(13) .
C53 S1 O3 Ag1 99.3(13) .
N1 Ag1 O3 S1 -86.8(15) .
N2 Ag1 O3 S1 82.0(17) .
N2' Ag1 O3 S1 80.8(18) .
N1' Ag1 O3 S1 -82.9(16) .
O3A Ag1 O3 S1 140(38) .
F2A C53A S1A O1A -60.0 .
F3A C53A S1A O1A 60.0 .
F1A C53A S1A O1A 180.0 .
F2A C53A S1A O3A 180.0 .
F3A C53A S1A O3A -60.0 .
F1A C53A S1A O3A 60.0 .
F2A C53A S1A O2A 60.0 .
F3A C53A S1A O2A 180.0 .
F1A C53A S1A O2A -60.0 .
O1A S1A O3A Ag1 -15.3(12) .
O2A S1A O3A Ag1 -135.3(12) .
C53A S1A O3A Ag1 104.7(12) .
N1 Ag1 O3A S1A -98.5(15) .
N2 Ag1 O3A S1A 70.7(16) .
N2' Ag1 O3A S1A 69.8(18) .
N1' Ag1 O3A S1A -94.5(15) .
O3 Ag1 O3A S1A -52(37) .
F3B C53B S1B O3B -60.0 .
F2B C53B S1B O3B 180.0 .
F1B C53B S1B O3B 60.0 .
F3B C53B S1B O2B 180.0 .
F2B C53B S1B O2B 60.0 .
F1B C53B S1B O2B -60.0 .
F3B C53B S1B O1B 60.0 .
F2B C53B S1B O1B -60.0 .
F1B C53B S1B O1B 180.0 .
F6 C54 S2 O4 60.0 .
F5 C54 S2 O4 -60.0 .
F4 C54 S2 O4 180.0 .
F6 C54 S2 O5 -180.0 .
F5 C54 S2 O5 60.0 .
F4 C54 S2 O5 -60.0 .
F6 C54 S2 O6 -60.0 .
F5 C54 S2 O6 180.0 .
F4 C54 S2 O6 60.0 .
O5 S2 O4 Ag2 145(3) .
O6 S2 O4 Ag2 25(3) .
C54 S2 O4 Ag2 -95(3) .
N4 Ag2 O4 S2 116(2) .
N3 Ag2 O4 S2 -60(3) .
N3' Ag2 O4 S2 -67(3) .
N4' Ag2 O4 S2 102(3) .
O4C Ag2 O4 S2 -9(2) .
O4A Ag2 O4 S2 47(9) .
O4B Ag2 O4 S2 -41(12) .
F5A C54A F4A F6A 66(3) 2_655
F6A C54A F4A F6A -54(3) 2_655
S2A C54A F4A F6A -174(3) 2_655
F4A C54A F6A F4A 41(2) 2_655
F5A C54A F6A F4A -79(2) 2_655
S2A C54A F6A F4A 161(2) 2_655
F4A C54A S2A O6A 60.0 .
F5A C54A S2A O6A 180.0 .
F6A C54A S2A O6A -60.0 .
F4A C54A S2A O4A 180.0 .
F5A C54A S2A O4A -60.0 .
F6A C54A S2A O4A 60.0 .
F4A C54A S2A O5A -60.0 .
F5A C54A S2A O5A 60.0 .
F6A C54A S2A O5A 180.0 .
O6A S2A O4A Ag2 23(2) .
O5A S2A O4A Ag2 143(2) .
C54A S2A O4A Ag2 -97(2) .
N4 Ag2 O4A S2A 87(2) .
N3 Ag2 O4A S2A -86(2) .
N3' Ag2 O4A S2A -93(2) .
N4' Ag2 O4A S2A 72(3) .
O4C Ag2 O4A S2A -58(4) .
O4 Ag2 O4A S2A -159(11) .
O4B Ag2 O4A S2A -123(10) .
F5B C54B S2B O5B 60.0 .
F6B C54B S2B O5B 180.0 .
F4B C54B S2B O5B -60.0 .
F5B C54B S2B O6B 180.0 .
F6B C54B S2B O6B -60.0 .
F4B C54B S2B O6B 60.0 .
F5B C54B S2B O4B -60.0 .
F6B C54B S2B O4B 60.0 .
F4B C54B S2B O4B 180.0 .
O5B S2B O4B Ag2 138(3) .
O6B S2B O4B Ag2 18(3) .
C54B S2B O4B Ag2 -102(3) .
N4 Ag2 O4B S2B 91(3) .
N3 Ag2 O4B S2B -83(3) .
N3' Ag2 O4B S2B -91(3) .
N4' Ag2 O4B S2B 76(3) .
O4C Ag2 O4B S2B -22(4) .
O4A Ag2 O4B S2B 60(8) .
O4 Ag2 O4B S2B 116(13) .
F5C C54C S2C O5C 60.0 .
F6C C54C S2C O5C 180.0 .
F4C C54C S2C O5C -60.0 .
F5C C54C S2C O6C 180.0 .
F6C C54C S2C O6C -60.0 .
F4C C54C S2C O6C 60.0 .
F5C C54C S2C O4C -60.0 .
F6C C54C S2C O4C 60.0 .
F4C C54C S2C O4C 180.0 .
O5C S2C O4C Ag2 -166(5) .
O6C S2C O4C Ag2 74(5) .
C54C S2C O4C Ag2 -46(5) .
N4 Ag2 O4C S2C 42(5) .
N3 Ag2 O4C S2C -128(5) .
N3' Ag2 O4C S2C -135(5) .
N4' Ag2 O4C S2C 24(5) .
O4A Ag2 O4C S2C 82(5) .
O4 Ag2 O4C S2C 105(5) .
O4B Ag2 O4C S2C 117(7) .
C32' C6' C5' C4' 80(3) .
C7' C6' C5' C4' -176(2) .
C32' C6' C5' C1' -87(3) .
C7' C6' C5' C1' 17(3) .
C1' C5' C4' C3' 0.0 .
C6' C5' C4' C3' -166(2) .
C5' C4' C3' N1' 0.0 .
C4' C3' N1' C2' 0.0 .
C4' C3' N1' Ag1 167(2) .
N1 Ag1 N1' C2' -73(19) .
N2 Ag1 N1' C2' 32(5) .
N2' Ag1 N1' C2' 15(4) .
O3A Ag1 N1' C2' 162.6(16) .
O3 Ag1 N1' C2' 161.4(16) .
N1 Ag1 N1' C3' 121(19) .
N2 Ag1 N1' C3' -135(4) .
N2' Ag1 N1' C3' -152(3) .
O3A Ag1 N1' C3' -3.8(18) .
O3 Ag1 N1' C3' -5.0(18) .
C3' N1' C2' C1' 0.0 .
Ag1 N1' C2' C1' -166(2) .
N1' C2' C1' C5' 0.0 .
C4' C5' C1' C2' 0.0 .
C6' C5' C1' C2' 166(2) .
C32' C6' C7' C33' -16.0(19) .
C5' C6' C7' C33' -134(2) .
C32' C6' C7' C8' -128.5(19) .
C5' C6' C7' C8' 114(3) .
C33' C7' C8' C9' -70(2) .
C6' C7' C8' C9' 31(2) .
C33' C7' C8' C13' 110(2) .
C6' C7' C8' C13' -150(2) .
C13' C8' C9' C10' 0.0 .
C7' C8' C9' C10' 179.1(9) .
C8' C9' C10' C11' 0.0 .
C9' C10' C11' C12' 0.0 .
C10' C11' C12' C13' 0.0 .
C11' C12' C13' C8' 0.0 .
C9' C8' C13' C12' 0.0 .
C7' C8' C13' C12' -179.1(8) .
C7' C6' C32' C33' 16(2) .
C5' C6' C32' C33' 144(3) .
C7' C6' C32' C31' -105(3) .
C5' C6' C32' C31' 23(3) .
C33' C32' C31' C30' 169(2) .
C6' C32' C31' C30' -87(3) .
C33' C32' C31' C27' -17(3) .
C6' C32' C31' C27' 87(3) .
C27' C31' C30' C29' 0.0 .
C32' C31' C30' C29' 174(2) .
C31' C30' C29' N3' 0.0 .
C30' C29' N3' C28' 0.0 .
C30' C29' N3' Ag2 -168(2) .
N4 Ag2 N3' C28' 170(4) .
N3 Ag2 N3' C28' -88(13) .
N4' Ag2 N3' C28' -156(3) .
O4C Ag2 N3' C28' -22(3) .
O4A Ag2 N3' C28' -9(3) .
O4 Ag2 N3' C28' 0(3) .
O4B Ag2 N3' C28' -3(3) .
N4 Ag2 N3' C29' -26(5) .
N3 Ag2 N3' C29' 77(12) .
N4' Ag2 N3' C29' 8(4) .
O4C Ag2 N3' C29' 143(2) .
O4A Ag2 N3' C29' 155.2(17) .
O4 Ag2 N3' C29' 164.7(17) .
O4B Ag2 N3' C29' 161.4(18) .
C29' N3' C28' C27' 0.0 .
Ag2 N3' C28' C27' 162(3) .
N3' C28' C27' C31' 0.0 .
C30' C31' C27' C28' 0.0 .
C32' C31' C27' C28' -175(2) .
C6' C32' C33' C7' -16(2) .
C31' C32' C33' C7' 100(2) .
C6' C32' C33' C34' 105.6(16) .
C31' C32' C33' C34' -138(2) .
C6' C7' C33' C32' 16(2) .
C8' C7' C33' C32' 136(2) .
C6' C7' C33' C34' -100(3) .
C8' C7' C33' C34' 20(4) .
C32' C33' C34' C35' -6(2) .
C7' C33' C34' C35' 96(3) .
C32' C33' C34' C39' 176(2) .
C7' C33' C34' C39' -82(3) .
C39' C34' C35' C36' 0.0 .
C33' C34' C35' C36' -178.7(9) .
C34' C35' C36' C37' 0.0 .
C35' C36' C37' C38' 0.0 .
C36' C37' C38' C39' 0.0 .
C37' C38' C39' C34' 0.0 .
C35' C34' C39' C38' 0.0 .
C33' C34' C39' C38' 178.8(8) .
C20' C19' C18' C17' 21(4) .
C45' C19' C18' C17' -83(4) .
C20' C19' C18' C14' -168(3) .
C45' C19' C18' C14' 88(3) .
C14' C18' C17' C16' 0.0 .
C19' C18' C17' C16' 170(3) .
C18' C17' C16' N2' 0.0 .
C17' C16' N2' C15' 0.0 .
C17' C16' N2' Ag1 -169(2) .
N1 Ag1 N2' C16' 171(2) .
N2 Ag1 N2' C16' 10(10) .
N1' Ag1 N2' C16' 161(2) .
O3A Ag1 N2' C16' 14(2) .
O3 Ag1 N2' C16' 16(2) .
N1 Ag1 N2' C15' 3(4) .
N2 Ag1 N2' C15' -158(12) .
N1' Ag1 N2' C15' -6(4) .
O3A Ag1 N2' C15' -153.6(19) .
O3 Ag1 N2' C15' -152.0(19) .
C16' N2' C15' C14' 0.0 .
Ag1 N2' C15' C14' 166(3) .
N2' C15' C14' C18' 0.0 .
C17' C18' C14' C15' 0.0 .
C19' C18' C14' C15' -173(2) .
C45' C19' C20' C46' 11(3) .
C18' C19' C20' C46' -108(2) .
C45' C19' C20' C21' -112(2) .
C18' C19' C20' C21' 129(3) .
C19' C20' C21' C22' 5(3) .
C46' C20' C21' C22' -103(3) .
C19' C20' C21' C26' -176(3) .
C46' C20' C21' C26' 76(3) .
C26' C21' C22' C23' 0.0 .
C20' C21' C22' C23' 179.0(9) .
C21' C22' C23' C24' 0.0 .
C22' C23' C24' C25' 0.0 .
C23' C24' C25' C26' 0.0 .
C24' C25' C26' C21' 0.0 .
C22' C21' C26' C25' 0.0 .
C20' C21' C26' C25' -179.2(8) .
C20' C19' C45' C46' -11(3) .
C18' C19' C45' C46' 110(3) .
C20' C19' C45' C44' -148(3) .
C18' C19' C45' C44' -27(4) .
C46' C45' C44' C43' -30(5) .
C19' C45' C44' C43' 80(3) .
C46' C45' C44' C40' 162(4) .
C19' C45' C44' C40' -88(4) .
C40' C44' C43' C42' 0.0 .
C45' C44' C43' C42' -169(2) .
C44' C43' C42' N4' 0.0 .
C43' C42' N4' C41' 0.0 .
C43' C42' N4' Ag2 165(3) .
N4 Ag2 N4' C42' 144(9) .
N3 Ag2 N4' C42' -15(5) .
N3' Ag2 N4' C42' -1(5) .
O4C Ag2 N4' C42' -128(3) .
O4A Ag2 N4' C42' -146(3) .
O4 Ag2 N4' C42' -155(3) .
O4B Ag2 N4' C42' -150(3) .
N4 Ag2 N4' C41' -50(7) .
N3 Ag2 N4' C41' 152(3) .
N3' Ag2 N4' C41' 166(3) .
O4C Ag2 N4' C41' 39(2) .
O4A Ag2 N4' C41' 20(2) .
O4 Ag2 N4' C41' 11(2) .
O4B Ag2 N4' C41' 17(2) .
C42' N4' C41' C40' 0.0 .
Ag2 N4' C41' C40' -170(2) .
N4' C41' C40' C44' 0.0 .
C43' C44' C40' C41' 0.0 .
C45' C44' C40' C41' 168(2) .
C19' C45' C46' C20' 11(3) .
C44' C45' C46' C20' 129(4) .
C19' C45' C46' C47' 135(3) .
C44' C45' C46' C47' -107(5) .
C19' C20' C46' C45' -11(3) .
C21' C20' C46' C45' 116(3) .
C19' C20' C46' C47' -146(3) .
C21' C20' C46' C47' -19(5) .
C45' C46' C47' C48' -43(3) .
C20' C46' C47' C48' 70(3) .
C45' C46' C47' C52' 138(3) .
C20' C46' C47' C52' -109(3) .
C52' C47' C48' C49' 0.0 .
C46' C47' C48' C49' -179.0(9) .
C47' C48' C49' C50' 0.0 .
C48' C49' C50' C51' 0.0 .
C49' C50' C51' C52' 0.0 .
C50' C51' C52' C47' 0.0 .
C48' C47' C52' C51' 0.0 .
C46' C47' C52' C51' 179.1(8) .
